data_2311457
loop_
_publ_author_name
'Geiger, David K.'
'DeStefano, Matthew R.'
'Lewis, Robert A.'

_publ_section_title
;
 Structural characterization of two solvates of a luminescent copper(II)
 bis-(pyridine)-substituted benzimidazole complex.
;
_journal_coeditor_code ZL2717
_journal_issue 'Pt 11'
_journal_name_full 'Acta crystallographica. Section E, Crystallographic communications'
_journal_page_first 1616
_journal_page_last 1621
_journal_paper_doi 10.1107/S2056989017014232
_journal_volume 73
_journal_year 2017
_chemical_formula_iupac '[Cu (C2 H3 O2)2 (C20 H18 N4)], C2 H3 N1'
_chemical_formula_moiety 'C24 H24 Cu N4 O4, C2 H3 N'
_chemical_formula_sum 'C26 H27 Cu N5 O4'
_chemical_formula_weight 537.06
_chemical_name_systematic
;
Bis(acetato-\k<i>O</i>){5,6-dimethyl-2-(pyridin-2-yl)-1-[(pyridin-2-yl)methyl]-\
1<i>H</i>-benzimidazole-\k^2^<i>N</i>^2^,<i>N</i>^3^}copper(II) acetonitrile
monosolvate
;
_space_group_crystal_system monoclinic
_space_group_IT_number 15
_space_group_name_Hall '-C 2yc'
_space_group_name_H-M_alt 'C 1 2/c 1'
_atom_sites_solution_hydrogens geom
_atom_sites_solution_primary direct
_atom_sites_solution_secondary difmap
_audit_creation_method SHELXL-2014/7
_cell_angle_alpha 90
_cell_angle_beta 102.668(5)
_cell_angle_gamma 90
_cell_formula_units_Z 8
_cell_length_a 21.292(3)
_cell_length_b 10.1837(12)
_cell_length_c 24.867(4)
_cell_measurement_reflns_used 6746
_cell_measurement_temperature 200(2)
_cell_measurement_theta_max 25.6
_cell_measurement_theta_min 2.28
_cell_volume 5260.7(13)
_computing_cell_refinement
;
APEX2 (Bruker, 2013)
;
_computing_data_collection
;
APEX2  (Bruker, 2013)
;
_computing_data_reduction
;
SAINT (Bruker, 2013)
;
_computing_molecular_graphics
;
PLATON (Spek, 2009) and Mercury (Macrae <i>et al.</i>, 2006)
;
_computing_publication_material
;
publCIF (Westrip, 2010)
;
_computing_structure_refinement
;
SHELXL2014 (Sheldrick, 2015)
;
_computing_structure_solution
;
SHELXS97 (Sheldrick, 2008)
;
_diffrn_ambient_temperature 200(2)
_diffrn_measured_fraction_theta_full 0.996
_diffrn_measured_fraction_theta_max 0.996
_diffrn_measurement_device_type 'Bruker SMART X2S benchtop'
_diffrn_measurement_method \w
_diffrn_radiation_type MoK\a
_diffrn_radiation_wavelength 0.71073
_diffrn_reflns_av_R_equivalents 0.0925
_diffrn_reflns_limit_h_max 25
_diffrn_reflns_limit_h_min -25
_diffrn_reflns_limit_k_max 11
_diffrn_reflns_limit_k_min -11
_diffrn_reflns_limit_l_max 29
_diffrn_reflns_limit_l_min -16
_diffrn_reflns_number 17879
_diffrn_reflns_theta_full 25.027
_diffrn_reflns_theta_max 25.027
_diffrn_reflns_theta_min 2.227
_exptl_absorpt_coefficient_mu 0.870
_exptl_absorpt_correction_T_max 0.878
_exptl_absorpt_correction_T_min 0.855
_exptl_absorpt_correction_type multi-scan
_exptl_absorpt_process_details
;
(SADABS; Bruker, 2013)
;
_exptl_crystal_colour blue-green
_exptl_crystal_density_diffrn 1.356
_exptl_crystal_density_method 'not measured'
_exptl_crystal_description needle
_exptl_crystal_F_000 2232
_exptl_crystal_size_max 0.600
_exptl_crystal_size_mid 0.150
_exptl_crystal_size_min 0.150
_refine_diff_density_max 0.844
_refine_diff_density_min -1.274
_refine_ls_extinction_method none
_refine_ls_goodness_of_fit_ref 1.016
_refine_ls_hydrogen_treatment constr
_refine_ls_matrix_type full
_refine_ls_number_parameters 330
_refine_ls_number_reflns 4616
_refine_ls_number_restraints 0
_refine_ls_restrained_S_all 1.016
_refine_ls_R_factor_all 0.0809
_refine_ls_R_factor_gt 0.0594
_refine_ls_shift/su_max 0.003
_refine_ls_shift/su_mean 0.000
_refine_ls_structure_factor_coef Fsqd
_refine_ls_weighting_details 'w=1/[\s^2^(Fo^2^)+(0.1166P)^2^] where P=(Fo^2^+2Fc^2^)/3'
_refine_ls_weighting_scheme calc
_refine_ls_wR_factor_gt 0.1617
_refine_ls_wR_factor_ref 0.1778
_reflns_number_gt 3415
_reflns_number_total 4616
_reflns_threshold_expression 'I > 2\s(I)'
_cod_data_source_file zl2717sup1.cif
_cod_data_source_block 1
_cod_original_cell_volume 5260.7(12)
_cod_original_sg_symbol_H-M 'C 2/c'
_cod_database_code 2311457
_shelx_space_group_comment
;
The symmetry employed for this shelxl refinement is uniquely defined
by the following loop, which should always be used as a source of
symmetry information in preference to the above space-group names.
They are only intended as comments.
;
_shelx_estimated_absorpt_t_min 0.623
_shelx_estimated_absorpt_t_max 0.881

loop_
_space_group_symop_operation_xyz
'x, y, z'
'-x, y, -z+1/2'
'x+1/2, y+1/2, z'
'-x+1/2, y+1/2, -z+1/2'
'-x, -y, -z'
'x, -y, z-1/2'
'-x+1/2, -y+1/2, -z'
'x+1/2, -y+1/2, z-1/2'

loop_
_atom_site_type_symbol
_atom_site_label
_atom_site_fract_x
_atom_site_fract_y
_atom_site_fract_z
_atom_site_U_iso_or_equiv
_atom_site_adp_type
_atom_site_calc_flag
_atom_site_occupancy
Cu Cu1 0.25894(2) 0.51131(4) 0.60501(2) 0.0386(2) Uani d 1
O O1 0.30689(14) 0.4530(3) 0.67694(10) 0.0513(7) Uani d 1
O O2 0.37267(15) 0.6034(3) 0.65669(12) 0.0656(8) Uani d 1
O O3 0.21236(14) 0.6405(3) 0.63799(11) 0.0527(7) Uani d 1
O O4 0.14226(17) 0.4765(3) 0.62642(15) 0.0652(9) Uani d 1
N N1 0.29915(14) 0.3832(3) 0.56335(11) 0.0359(7) Uani d 1
N N2 0.32326(14) 0.3222(3) 0.48426(11) 0.0345(7) Uani d 1
N N3 0.22120(15) 0.5741(3) 0.52699(12) 0.0385(7) Uani d 1
N N4 0.3977(2) 0.5171(3) 0.44721(17) 0.0583(10) Uani d 1
N N5 0.2435(4) 0.5210(6) 0.8052(2) 0.112(2) Uani d 1
C C1 0.34177(17) 0.2802(3) 0.57473(13) 0.0368(8) Uani d 1
C C2 0.35794(17) 0.2411(3) 0.52502(13) 0.0358(8) Uani d 1
C C3 0.40079(18) 0.1394(4) 0.52338(15) 0.0431(9) Uani d 1
H H3 0.4112 0.1143 0.4896 0.052 Uiso calc 1
C C4 0.42816(18) 0.0748(4) 0.57212(16) 0.0455(9) Uani d 1
C C5 0.41051(19) 0.1134(4) 0.62263(16) 0.0487(10) Uani d 1
C C6 0.36792(18) 0.2129(4) 0.62356(14) 0.0435(9) Uani d 1
H H6 0.3561 0.2363 0.6570 0.052 Uiso calc 1
C C7 0.28948(17) 0.4081(3) 0.50934(13) 0.0342(8) Uani d 1
C C8 0.24562(19) 0.5156(3) 0.48640(15) 0.0357(8) Uani d 1
C C9 0.2294(2) 0.5596(4) 0.43257(14) 0.0442(9) Uani d 1
H H9 0.2470 0.5186 0.4049 0.053 Uiso calc 1
C C10 0.1877(2) 0.6624(4) 0.41948(16) 0.0509(10) Uani d 1
H H10 0.1762 0.6934 0.3826 0.061 Uiso calc 1
C C11 0.1624(2) 0.7209(4) 0.45988(16) 0.0507(10) Uani d 1
H H11 0.1330 0.7920 0.4514 0.061 Uiso calc 1
C C12 0.18092(19) 0.6736(4) 0.51333(16) 0.0465(9) Uani d 1
H H12 0.1639 0.7145 0.5414 0.056 Uiso calc 1
C C13 0.33262(18) 0.3199(4) 0.42732(13) 0.0389(9) Uani d 1
H H13A 0.2938 0.3556 0.4021 0.047 Uiso calc 1
H H13B 0.3385 0.2281 0.4163 0.047 Uiso calc 1
C C14 0.39095(18) 0.4007(4) 0.42239(14) 0.0414(9) Uani d 1
C C15 0.43403(19) 0.3528(5) 0.39292(16) 0.0554(11) Uani d 1
H H15 0.4277 0.2692 0.3757 0.066 Uiso calc 1
C C16 0.4865(2) 0.4291(6) 0.3891(2) 0.0730(15) Uani d 1
H H16 0.5170 0.3989 0.3692 0.088 Uiso calc 1
C C17 0.4935(3) 0.5485(6) 0.4143(2) 0.0804(16) Uani d 1
H H17 0.5290 0.6035 0.4122 0.097 Uiso calc 1
C C18 0.4486(3) 0.5877(5) 0.4428(2) 0.0760(14) Uani d 1
H H18 0.4542 0.6708 0.4605 0.091 Uiso calc 1
C C19 0.3582(2) 0.5207(4) 0.68811(16) 0.0497(11) Uani d 1
C C20 0.4030(3) 0.4923(6) 0.7436(2) 0.096(2) Uani d 1
H H20A 0.4284 0.4134 0.7406 0.144 Uiso calc 1
H H20B 0.3775 0.4783 0.7714 0.144 Uiso calc 1
H H20C 0.4320 0.5671 0.7544 0.144 Uiso calc 1
C C21 0.1592(2) 0.5863(5) 0.64384(15) 0.0496(10) Uani d 1
C C22 0.1192(3) 0.6702(6) 0.6741(2) 0.0832(17) Uani d 1
H H22A 0.0836 0.7103 0.6475 0.125 Uiso calc 1
H H22B 0.1463 0.7394 0.6947 0.125 Uiso calc 1
H H22C 0.1020 0.6153 0.6998 0.125 Uiso calc 1
C C23 0.2282(3) 0.4307(6) 0.7801(2) 0.0764(16) Uani d 1
C C24 0.2089(3) 0.3137(6) 0.7481(2) 0.0860(16) Uani d 1
H H24A 0.2100 0.2385 0.7729 0.129 Uiso calc 1
H H24B 0.2384 0.2980 0.7236 0.129 Uiso calc 1
H H24C 0.1650 0.3250 0.7260 0.129 Uiso calc 1
C C41 0.4746(2) -0.0370(5) 0.5713(2) 0.0664(13) Uani d 1
H H41A 0.4716 -0.0657 0.5332 0.100 Uiso calc 1
H H41B 0.4638 -0.1104 0.5930 0.100 Uiso calc 1
H H41C 0.5186 -0.0074 0.5870 0.100 Uiso calc 1
C C51 0.4385(3) 0.0398(6) 0.6760(2) 0.0731(14) Uani d 1
H H51A 0.4231 0.0802 0.7065 0.110 Uiso calc 1
H H51B 0.4856 0.0441 0.6836 0.110 Uiso calc 1
H H51C 0.4247 -0.0522 0.6721 0.110 Uiso calc 1

loop_
_atom_site_aniso_label
_atom_site_aniso_U_11
_atom_site_aniso_U_22
_atom_site_aniso_U_33
_atom_site_aniso_U_12
_atom_site_aniso_U_13
_atom_site_aniso_U_23
Cu1 0.0377(3) 0.0473(3) 0.0331(3) -0.00463(19) 0.0127(2) -0.00961(17)
O1 0.0510(19) 0.0698(18) 0.0349(13) -0.0078(16) 0.0135(13) -0.0072(13)
O2 0.060(2) 0.074(2) 0.0609(18) -0.0027(17) 0.0088(16) 0.0134(16)
O3 0.0509(18) 0.0602(17) 0.0513(15) -0.0003(14) 0.0202(14) -0.0171(13)
O4 0.062(2) 0.064(2) 0.073(2) -0.0070(17) 0.0208(18) -0.0168(16)
N1 0.0367(17) 0.0427(17) 0.0286(14) 0.0010(14) 0.0079(12) -0.0040(12)
N2 0.0353(17) 0.0401(16) 0.0298(14) -0.0045(14) 0.0110(13) -0.0048(12)
N3 0.0334(17) 0.0392(17) 0.0432(16) -0.0029(15) 0.0094(13) -0.0092(13)
N4 0.054(3) 0.060(2) 0.065(2) -0.0151(18) 0.022(2) -0.0073(17)
N5 0.173(7) 0.107(4) 0.067(3) -0.016(4) 0.048(4) -0.005(3)
C1 0.037(2) 0.040(2) 0.0352(17) -0.0047(17) 0.0099(15) -0.0057(15)
C2 0.0293(19) 0.042(2) 0.0373(18) -0.0081(16) 0.0101(15) -0.0053(15)
C3 0.035(2) 0.051(2) 0.046(2) -0.0019(18) 0.0138(17) -0.0086(17)
C4 0.029(2) 0.049(2) 0.058(2) 0.0010(18) 0.0081(17) -0.0034(18)
C5 0.039(2) 0.056(2) 0.048(2) -0.001(2) 0.0043(18) 0.0040(18)
C6 0.039(2) 0.054(2) 0.0372(18) -0.0005(19) 0.0087(16) -0.0002(16)
C7 0.0328(19) 0.041(2) 0.0281(16) -0.0095(16) 0.0055(14) -0.0062(14)
C8 0.033(2) 0.037(2) 0.0366(18) -0.0072(16) 0.0065(16) -0.0065(14)
C9 0.052(3) 0.045(2) 0.0356(19) -0.003(2) 0.0097(18) -0.0022(16)
C10 0.058(3) 0.047(2) 0.045(2) -0.004(2) 0.0054(19) 0.0012(17)
C11 0.047(3) 0.042(2) 0.059(2) 0.0007(19) 0.003(2) 0.0033(19)
C12 0.038(2) 0.050(2) 0.052(2) -0.0020(19) 0.0106(18) -0.0107(18)
C13 0.041(2) 0.049(2) 0.0284(16) -0.0031(17) 0.0121(15) -0.0093(14)
C14 0.040(2) 0.053(2) 0.0313(17) 0.0028(19) 0.0082(16) 0.0042(16)
C15 0.042(2) 0.086(3) 0.042(2) 0.009(2) 0.0181(19) 0.011(2)
C16 0.044(3) 0.120(5) 0.060(3) 0.008(3) 0.022(2) 0.025(3)
C17 0.052(3) 0.103(4) 0.086(4) -0.016(3) 0.015(3) 0.036(3)
C18 0.067(3) 0.074(3) 0.088(3) -0.028(3) 0.020(3) 0.000(3)
C19 0.047(3) 0.063(3) 0.039(2) 0.006(2) 0.0077(19) -0.0034(18)
C20 0.081(5) 0.134(6) 0.059(3) -0.007(4) -0.014(3) 0.018(3)
C21 0.046(2) 0.067(3) 0.0366(19) 0.011(2) 0.0108(18) -0.0051(19)
C22 0.073(4) 0.103(4) 0.083(3) 0.018(3) 0.039(3) -0.020(3)
C23 0.103(5) 0.081(4) 0.050(3) 0.003(3) 0.026(3) 0.011(3)
C24 0.096(4) 0.086(4) 0.072(3) -0.008(3) 0.010(3) 0.017(3)
C41 0.044(3) 0.078(3) 0.076(3) 0.014(3) 0.009(2) 0.002(3)
C51 0.062(3) 0.095(4) 0.056(3) 0.018(3) 0.001(2) 0.016(3)

loop_
_atom_type_symbol
_atom_type_description
_atom_type_scat_dispersion_real
_atom_type_scat_dispersion_imag
_atom_type_scat_source
C C 0.0033 0.0016 'International Tables Vol C Tables 4.2.6.8 and 6.1.1.4'
H H 0.0000 0.0000 'International Tables Vol C Tables 4.2.6.8 and 6.1.1.4'
Cu Cu 0.3201 1.2651 'International Tables Vol C Tables 4.2.6.8 and 6.1.1.4'
N N 0.0061 0.0033 'International Tables Vol C Tables 4.2.6.8 and 6.1.1.4'
O O 0.0106 0.0060 'International Tables Vol C Tables 4.2.6.8 and 6.1.1.4'

loop_
_geom_angle_atom_site_label_1
_geom_angle_atom_site_label_2
_geom_angle_atom_site_label_3
_geom_angle
_geom_angle_publ_flag
C1 C6 H6 120.4 ?
C1 N1 Cu1 137.6(2) ?
C10 C11 H11 120.8 ?
C10 C11 C12 118.4(4) ?
C10 C9 H9 120.3 ?
C10 C9 C8 119.4(3) ?
C11 C12 H12 118.5 ?
C11 C10 H10 120.1 ?
C12 C11 H11 120.8 ?
C12 N3 Cu1 125.8(2) ?
C12 N3 C8 118.3(3) ?
C14 C15 H15 120.7 ?
C14 C13 H13B 109.5 ?
C14 C13 H13A 109.5 ?
C15 C16 H16 120.6 ?
C15 C14 C13 120.1(4) ?
C16 C17 H17 120.7 ?
C16 C17 C18 118.7(5) ?
C16 C15 H15 120.7 ?
C16 C15 C14 118.6(5) ?
C17 C18 H18 117.9 ?
C17 C16 H16 120.6 ?
C17 C16 C15 118.7(4) ?
C18 C17 H17 120.7 ?
C18 N4 C14 116.9(4) ?
C19 C20 H20C 109.5 ?
C19 C20 H20B 109.5 ?
C19 C20 H20A 109.5 ?
C19 O1 Cu1 106.7(2) ?
C2 C3 H3 120.6 ?
C2 C3 C4 118.7(3) ?
C2 N2 C13 122.0(3) ?
C21 C22 H22C 109.5 ?
C21 C22 H22B 109.5 ?
C21 C22 H22A 109.5 ?
C21 O3 Cu1 107.4(2) ?
C23 C24 H24C 109.5 ?
C23 C24 H24B 109.5 ?
C23 C24 H24A 109.5 ?
C3 C4 C41 119.6(3) ?
C3 C4 C5 119.4(3) ?
C3 C2 C1 121.7(3) ?
C3 C2 N2 132.2(3) ?
C4 C41 H41C 109.5 ?
C4 C41 H41B 109.5 ?
C4 C41 H41A 109.5 ?
C4 C5 C51 119.8(4) ?
C4 C3 H3 120.6 ?
C5 C51 H51C 109.5 ?
C5 C51 H51B 109.5 ?
C5 C51 H51A 109.5 ?
C5 C6 H6 120.4 ?
C5 C6 C1 119.3(3) ?
C5 C4 C41 120.9(4) ?
C6 C5 C51 119.0(4) ?
C6 C5 C4 121.2(4) ?
C6 C1 C2 119.6(3) ?
C7 N2 C13 130.1(3) ?
C7 N2 C2 107.3(3) ?
C7 N1 Cu1 114.4(2) ?
C7 N1 C1 107.5(3) ?
C8 C9 H9 120.3 ?
C8 N3 Cu1 115.6(2) ?
C9 C10 H10 120.1 ?
C9 C10 C11 119.7(4) ?
C9 C8 C7 128.3(3) ?
H13A C13 H13B 108.1 ?
H20A C20 H20C 109.5 ?
H20A C20 H20B 109.5 ?
H20B C20 H20C 109.5 ?
H22A C22 H22C 109.5 ?
H22A C22 H22B 109.5 ?
H22B C22 H22C 109.5 ?
H24A C24 H24C 109.5 ?
H24A C24 H24B 109.5 ?
H24B C24 H24C 109.5 ?
H41A C41 H41C 109.5 ?
H41A C41 H41B 109.5 ?
H41B C41 H41C 109.5 ?
H51A C51 H51C 109.5 ?
H51A C51 H51B 109.5 ?
H51B C51 H51C 109.5 ?
N1 C7 C8 118.4(3) ?
N1 C7 N2 110.9(3) ?
N1 C1 C2 108.2(3) ?
N1 C1 C6 132.2(3) ?
N1 Cu1 N3 80.41(11) y
N2 C13 H13B 109.5 ?
N2 C13 H13A 109.5 ?
N2 C13 C14 110.8(3) ?
N2 C7 C8 130.7(3) ?
N2 C2 C1 106.2(3) ?
N3 C12 H12 118.5 ?
N3 C12 C11 122.9(3) ?
N3 C8 C7 110.5(3) ?
N3 C8 C9 121.2(3) ?
N4 C18 H18 117.9 ?
N4 C18 C17 124.2(5) ?
N4 C14 C13 116.9(3) ?
N4 C14 C15 122.9(4) ?
N5 C23 C24 179.5(9) ?
O1 C19 C20 115.7(4) ?
O1 Cu1 N3 171.88(11) y
O1 Cu1 N1 94.59(12) y
O2 C19 C20 120.7(5) ?
O2 C19 O1 123.7(4) ?
O3 C21 C22 114.5(4) ?
O3 Cu1 N3 93.35(12) y
O3 Cu1 N1 173.39(12) y
O3 Cu1 O1 91.85(12) y
O4 C21 C22 122.4(4) ?
O4 C21 O3 123.2(3) ?

loop_
_geom_bond_atom_site_label_1
_geom_bond_atom_site_label_2
_geom_bond_distance
_geom_bond_publ_flag
N1 C1 1.375(5) ?
C9 C10 1.365(6) ?
C10 C11 1.375(5) ?
C11 C12 1.387(6) ?
N3 C12 1.323(5) ?
N2 C13 1.473(4) ?
C13 C14 1.517(5) ?
N4 C14 1.329(5) ?
C14 C15 1.382(5) ?
C15 C16 1.381(6) ?
C16 C17 1.361(9) ?
C17 C18 1.370(7) ?
N4 C18 1.324(6) ?
O2 C19 1.233(5) ?
O1 C19 1.271(5) ?
C1 C2 1.411(4) ?
N2 C2 1.388(4) ?
C19 C20 1.523(7) ?
O4 C21 1.224(5) ?
O3 C21 1.295(5) ?
C21 C22 1.518(5) ?
N5 C23 1.119(7) ?
C23 C24 1.442(8) ?
C2 C3 1.387(5) ?
C3 C4 1.390(6) ?
C4 C41 1.511(6) ?
C4 C5 1.442(5) ?
C5 C51 1.526(6) ?
C5 C6 1.364(6) ?
C1 C6 1.399(5) ?
N2 C7 1.367(4) ?
N1 C7 1.338(4) ?
C7 C8 1.471(5) ?
N3 C8 1.369(4) ?
C8 C9 1.382(5) ?
C10 H10 0.9500 ?
C11 H11 0.9500 ?
C12 H12 0.9500 ?
C13 H13A 0.9900 ?
C13 H13B 0.9900 ?
C15 H15 0.9500 ?
C16 H16 0.9500 ?
C17 H17 0.9500 ?
C18 H18 0.9500 ?
C20 H20A 0.9800 ?
C20 H20B 0.9800 ?
C20 H20C 0.9800 ?
C22 H22A 0.9800 ?
C22 H22B 0.9800 ?
C22 H22C 0.9800 ?
C24 H24A 0.9800 ?
C24 H24B 0.9800 ?
C24 H24C 0.9800 ?
C3 H3 0.9500 ?
C41 H41A 0.9800 ?
C41 H41B 0.9800 ?
C41 H41C 0.9800 ?
C51 H51A 0.9800 ?
C51 H51B 0.9800 ?
C51 H51C 0.9800 ?
C6 H6 0.9500 ?
C9 H9 0.9500 ?
Cu1 N1 1.974(3) y
Cu1 N3 2.034(3) y
Cu1 O1 1.948(3) y
Cu1 O3 1.935(2) y
Cu1 O2 2.651(3) ?
Cu1 O4 2.676(4) ?

loop_
_geom_hbond_atom_site_label_D
_geom_hbond_atom_site_label_H
_geom_hbond_atom_site_label_A
_geom_hbond_site_symmetry_A
_geom_hbond_distance_DH
_geom_hbond_distance_HA
_geom_hbond_distance_DA
_geom_hbond_angle_DHA
_geom_hbond_publ_flag
C12 H12 O3 . 0.95 2.51 3.043(5) 115.3 y
C10 H10 O2 7_566 0.95 2.42 3.140(5) 132.1 y
C6 H6 O1 . 0.95 2.54 3.191(5) 126.1 y
C24 H24B O1 . 0.98 2.59 3.334(6) 132.9 y
C9 H9 N5 6_565 0.95 2.50 3.349(6) 149.3 y
C13 H13B O4 7_556 0.99 2.41 3.391(5) 168.8 y
C16 H16 O2 5_666 0.95 2.57 3.449(6) 154.3 y
C17 H17 <i>Cg</i>(Bz) 3_666 0.95 2.87 3.783(6) 162 y

loop_
_geom_torsion_atom_site_label_1
_geom_torsion_atom_site_label_2
_geom_torsion_atom_site_label_3
_geom_torsion_atom_site_label_4
_geom_torsion
_geom_torsion_publ_flag
C7 N1 C1 C6 -179.0(4) ?
Cu1 N1 C1 C6 10.3(6) ?
C7 N1 C1 C2 -0.5(4) ?
Cu1 N1 C1 C2 -171.2(3) ?
C7 N2 C2 C3 -178.6(4) ?
C13 N2 C2 C3 -6.6(6) ?
C7 N2 C2 C1 1.7(4) ?
C13 N2 C2 C1 173.6(3) ?
N1 C1 C2 C3 179.4(3) ?
C6 C1 C2 C3 -1.9(5) ?
N1 C1 C2 N2 -0.8(4) ?
C6 C1 C2 N2 178.0(3) ?
N2 C2 C3 C4 -179.7(4) ?
C1 C2 C3 C4 0.1(5) ?
C2 C3 C4 C5 1.2(5) ?
C2 C3 C4 C41 179.5(4) ?
C3 C4 C5 C6 -0.7(6) ?
C41 C4 C5 C6 -179.0(4) ?
C3 C4 C5 C51 177.8(4) ?
C41 C4 C5 C51 -0.6(6) ?
C4 C5 C6 C1 -1.1(6) ?
C51 C5 C6 C1 -179.6(4) ?
N1 C1 C6 C5 -179.3(4) ?
C2 C1 C6 C5 2.3(5) ?
C1 N1 C7 N2 1.6(4) ?
Cu1 N1 C7 N2 174.7(2) ?
C1 N1 C7 C8 -179.6(3) ?
Cu1 N1 C7 C8 -6.5(4) ?
C2 N2 C7 N1 -2.1(4) ?
C13 N2 C7 N1 -173.1(3) ?
C2 N2 C7 C8 179.4(3) ?
C13 N2 C7 C8 8.3(6) ?
C12 N3 C8 C9 0.6(5) ?
Cu1 N3 C8 C9 -172.7(3) ?
C12 N3 C8 C7 179.7(3) ?
Cu1 N3 C8 C7 6.4(4) ?
N1 C7 C8 N3 0.0(5) y
N2 C7 C8 N3 178.5(3) ?
N1 C7 C8 C9 179.0(4) ?
N2 C7 C8 C9 -2.5(6) ?
N3 C8 C9 C10 -0.7(6) ?
C7 C8 C9 C10 -179.5(4) ?
C8 C9 C10 C11 0.0(6) ?
C9 C10 C11 C12 0.6(6) ?
C8 N3 C12 C11 0.0(6) ?
Cu1 N3 C12 C11 172.6(3) ?
C10 C11 C12 N3 -0.7(6) ?
C7 N2 C13 C14 88.6(4) ?
C2 N2 C13 C14 -81.3(4) ?
C18 N4 C14 C15 -0.1(7) ?
C18 N4 C14 C13 -179.9(4) ?
N2 C13 C14 N4 -44.2(5) ?
N2 C13 C14 C15 136.1(4) ?
N4 C14 C15 C16 0.0(6) ?
C13 C14 C15 C16 179.8(4) ?
C14 C15 C16 C17 -0.2(7) ?
C15 C16 C17 C18 0.5(8) ?
C14 N4 C18 C17 0.4(8) ?
C16 C17 C18 N4 -0.6(9) ?
Cu1 O1 C19 O2 -1.9(5) ?
Cu1 O1 C19 C20 179.1(4) ?
Cu1 O3 C21 O4 -5.5(5) ?
Cu1 O3 C21 C22 174.7(3) ?
